data_4071023
loop_
_publ_author_name
'Mothes, Emmanuelle'
'Sentets, Stephane'
'Luquin, Maria Asuncion'
'Mathieu, Ren\'e'
'Lugan, No\"el'
'Lavigne, Guy'

_publ_section_title
;
 New Insight into the Reactivity of Pyridine-Functionalized Phosphine
 Complexes of Ruthenium(II) with Respect to Olefin Metathesis and Transfer
 Hydrogenation
;
_journal_issue 6
_journal_name_full Organometallics
_journal_page_first 1193
_journal_paper_doi 10.1021/om7012106
_journal_volume 27
_journal_year 2008
_chemical_compound_source 'synthesis as described'
_chemical_formula_moiety 'C37 H45 Cl2 N P2 Ru, 0.75(C H2 Cl2)'
_chemical_formula_sum 'C37.75 H46.5 Cl3.5 N P2 Ru'
_chemical_formula_weight 801.34
_chemical_name_systematic
;
 ?
;
_space_group_IT_number 15
_symmetry_cell_setting monoclinic
_symmetry_space_group_name_Hall '-I 2ya'
_symmetry_space_group_name_H-M 'I 1 2/a 1'
_atom_sites_solution_hydrogens geom
_atom_sites_solution_primary direct
_atom_sites_solution_secondary difmap
_audit_creation_date 2006-09-25T18:02:33-00:00
_audit_creation_method 'WinGX routine CIF_UPDATE'
_cell_angle_alpha 90
_cell_angle_beta 90.238(19)
_cell_angle_gamma 90
_cell_formula_units_Z 8
_cell_length_a 20.306(3)
_cell_length_b 12.791(2)
_cell_length_c 30.984(4)
_cell_measurement_reflns_used 9999
_cell_measurement_temperature 180(2)
_cell_measurement_theta_max 26.01
_cell_measurement_theta_min 2.39
_cell_measurement_wavelength 0.71073
_cell_volume 8048(2)
_computing_structure_refinement 'SHELXL-97 (Sheldrick, 1997)'
_diffrn_ambient_temperature 180(2)
_diffrn_measured_fraction_theta_full 0.99
_diffrn_measured_fraction_theta_max 0.99
_diffrn_measurement_device_type 'Stoe IPDS'
_diffrn_measurement_method 'phi scan'
_diffrn_radiation_monochromator graphite
_diffrn_radiation_probe x-ray
_diffrn_radiation_type MoK\a
_diffrn_radiation_wavelength 0.71073
_diffrn_reflns_av_R_equivalents 0.0472
_diffrn_reflns_av_unetI/netI 0.0328
_diffrn_reflns_limit_h_max 24
_diffrn_reflns_limit_h_min -24
_diffrn_reflns_limit_k_max 15
_diffrn_reflns_limit_k_min 0
_diffrn_reflns_limit_l_max 38
_diffrn_reflns_limit_l_min 0
_diffrn_reflns_number 32099
_diffrn_reflns_theta_full 26.01
_diffrn_reflns_theta_max 26.01
_diffrn_reflns_theta_min 2.39
_diffrn_standards_decay_% 0
_diffrn_standards_interval_count 0
_diffrn_standards_number 0
_exptl_absorpt_coefficient_mu 0.727
_exptl_absorpt_correction_T_max 0.7696
_exptl_absorpt_correction_T_min 0.7484
_exptl_absorpt_correction_type refdelf
_exptl_absorpt_process_details
;
        Parkin S,Moezzi B & Hope H, (1995) J. Appl. Cryst. 28, 53-56
        Cubic fit to sin(theta)/lambda - 24 parameters
;
_exptl_crystal_colour yellow
_exptl_crystal_density_diffrn 1.323
_exptl_crystal_density_method 'not measured'
_exptl_crystal_description block
_exptl_crystal_F_000 3308
_exptl_crystal_size_max 0.45
_exptl_crystal_size_mid 0.35
_exptl_crystal_size_min 0.35
_refine_diff_density_max 0.423
_refine_diff_density_min -0.342
_refine_diff_density_rms 0.070
_refine_ls_extinction_method none
_refine_ls_goodness_of_fit_ref 1.009
_refine_ls_hydrogen_treatment riding
_refine_ls_matrix_type full
_refine_ls_number_parameters 389
_refine_ls_number_reflns 7827
_refine_ls_number_restraints 0
_refine_ls_restrained_S_all 1.009
_refine_ls_R_factor_all 0.0381
_refine_ls_R_factor_gt 0.0302
_refine_ls_shift/su_max 0.002
_refine_ls_shift/su_mean 0.000
_refine_ls_structure_factor_coef Fsqd
_refine_ls_weighting_details 'calc w=1/[\s^2^(Fo^2^)+(0.1255P)^2^+31.9128P] where P=(Fo^2^+2Fc^2^)/3'
_refine_ls_weighting_scheme calc
_refine_ls_wR_factor_gt 0.0770
_refine_ls_wR_factor_ref 0.0793
_reflns_number_gt 6502
_reflns_number_total 7844
_reflns_threshold_expression >2sigma(I)
_cod_data_source_file om7012106-file007.cif
_cod_data_source_block complex_42a_trans
_cod_original_sg_symbol_Hall '-I 2ya '
_cod_original_sg_symbol_H-M 'I 2/a'
_cod_database_code 4071023

loop_
_symmetry_equiv_pos_as_xyz
'x, y, z'
'-x+1/2, y, -z'
'x+1/2, y+1/2, z+1/2'
'-x+1, y+1/2, -z+1/2'
'-x, -y, -z'
'x-1/2, -y, z'
'-x+1/2, -y+1/2, -z+1/2'
'x, -y+1/2, z+1/2'

loop_
_atom_site_label
_atom_site_type_symbol
_atom_site_fract_x
_atom_site_fract_y
_atom_site_fract_z
_atom_site_U_iso_or_equiv
_atom_site_adp_type
_atom_site_occupancy
_atom_site_symmetry_multiplicity
_atom_site_calc_flag
_atom_site_refinement_flags
C1 C 0.18820(13) 0.5386(2) 0.71538(9) 0.0437(6) Uani 1 1 d .
H1A H 0.1990 0.5591 0.6864 0.065 Uiso 1 1 calc R
H1B H 0.1506 0.4930 0.7148 0.065 Uiso 1 1 calc R
H1C H 0.2250 0.5026 0.7281 0.065 Uiso 1 1 calc R
C2 C 0.07556(11) 0.86990(17) 0.72186(7) 0.0277(5) Uani 1 1 d .
H2A H 0.1032 0.9151 0.7045 0.033 Uiso 1 1 calc R
H2B H 0.0527 0.9131 0.7427 0.033 Uiso 1 1 calc R
C12 C 0.11754(10) 0.79241(17) 0.74504(7) 0.0269(4) Uani 1 1 d .
C13 C 0.14559(12) 0.8133(2) 0.78530(8) 0.0372(6) Uani 1 1 d .
H13 H 0.1356 0.8749 0.7998 0.045 Uiso 1 1 calc R
C14 C 0.18810(13) 0.7420(2) 0.80325(8) 0.0437(6) Uani 1 1 d .
H14 H 0.2070 0.7544 0.8302 0.052 Uiso 1 1 calc R
C15 C 0.20240(12) 0.6523(2) 0.78102(8) 0.0402(6) Uani 1 1 d .
H15 H 0.2320 0.6043 0.7925 0.048 Uiso 1 1 calc R
C16 C 0.17277(11) 0.63287(19) 0.74132(7) 0.0318(5) Uani 1 1 d .
C21 C -0.05697(11) 0.78827(17) 0.72278(7) 0.0273(4) Uani 1 1 d .
H21 H -0.0763 0.8579 0.7263 0.033 Uiso 1 1 calc R
C22 C -0.03764(12) 0.75014(18) 0.76813(7) 0.0315(5) Uani 1 1 d .
H22A H -0.0167 0.6822 0.7660 0.038 Uiso 1 1 calc R
H22B H -0.0062 0.7984 0.7808 0.038 Uiso 1 1 calc R
C23 C -0.09811(14) 0.7420(2) 0.79727(9) 0.0453(6) Uani 1 1 d .
H23A H -0.0849 0.7131 0.8249 0.054 Uiso 1 1 calc R
H23B H -0.1155 0.8116 0.8023 0.054 Uiso 1 1 calc R
C24 C -0.15169(14) 0.6743(2) 0.77798(11) 0.0558(8) Uani 1 1 d .
H24A H -0.1898 0.6749 0.7967 0.067 Uiso 1 1 calc R
H24B H -0.1361 0.6028 0.7758 0.067 Uiso 1 1 calc R
C25 C -0.17119(13) 0.7138(2) 0.73372(10) 0.0515(7) Uani 1 1 d .
H25A H -0.1903 0.7830 0.7363 0.062 Uiso 1 1 calc R
H25B H -0.2041 0.6677 0.7213 0.062 Uiso 1 1 calc R
C26 C -0.11105(11) 0.7183(2) 0.70397(8) 0.0359(5) Uani 1 1 d .
H26A H -0.0938 0.6483 0.6999 0.043 Uiso 1 1 calc R
H26B H -0.1244 0.7450 0.6760 0.043 Uiso 1 1 calc R
C31 C -0.00828(12) 0.90947(16) 0.64877(7) 0.0279(5) Uani 1 1 d .
H31 H 0.0285 0.9174 0.6287 0.034 Uiso 1 1 calc R
C32 C -0.01751(15) 1.01596(18) 0.67078(8) 0.0403(6) Uani 1 1 d .
H32A H -0.0531 1.0113 0.6915 0.048 Uiso 1 1 calc R
H32B H 0.0224 1.0343 0.6864 0.048 Uiso 1 1 calc R
C33 C -0.03321(17) 1.1016(2) 0.63764(9) 0.0499(7) Uani 1 1 d .
H33A H -0.0421 1.1665 0.6527 0.060 Uiso 1 1 calc R
H33B H 0.0049 1.1125 0.6194 0.060 Uiso 1 1 calc R
C34 C -0.09207(17) 1.0737(2) 0.60957(9) 0.0523(8) Uani 1 1 d .
H34A H -0.1314 1.0710 0.6272 0.063 Uiso 1 1 calc R
H34B H -0.0984 1.1273 0.5878 0.063 Uiso 1 1 calc R
C35 C -0.08203(15) 0.9690(2) 0.58771(8) 0.0432(6) Uani 1 1 d .
H35A H -0.0450 0.9732 0.5681 0.052 Uiso 1 1 calc R
H35B H -0.1209 0.9512 0.5710 0.052 Uiso 1 1 calc R
C36 C -0.06910(12) 0.88403(18) 0.62139(7) 0.0342(5) Uani 1 1 d .
H36A H -0.0627 0.8175 0.6070 0.041 Uiso 1 1 calc R
H36B H -0.1072 0.8776 0.6400 0.041 Uiso 1 1 calc R
C41 C 0.01482(11) 0.70241(17) 0.55482(7) 0.0277(5) Uani 1 1 d .
C42 C 0.05299(12) 0.7906(2) 0.54866(7) 0.0344(5) Uani 1 1 d .
H42 H 0.0856 0.8074 0.5686 0.041 Uiso 1 1 calc R
C43 C 0.04307(14) 0.8546(2) 0.51288(8) 0.0412(6) Uani 1 1 d .
H43 H 0.0698 0.9127 0.5087 0.049 Uiso 1 1 calc R
C44 C -0.00613(14) 0.8319(2) 0.48377(8) 0.0467(7) Uani 1 1 d .
H44 H -0.0130 0.8751 0.4600 0.056 Uiso 1 1 calc R
C45 C -0.04463(17) 0.7464(3) 0.48974(9) 0.0614(9) Uani 1 1 d .
H45 H -0.0784 0.7320 0.4703 0.074 Uiso 1 1 calc R
C46 C -0.03397(16) 0.6802(2) 0.52462(9) 0.0505(7) Uani 1 1 d .
H46 H -0.0597 0.6205 0.5278 0.061 Uiso 1 1 calc R
C51 C -0.04407(11) 0.53464(17) 0.60058(7) 0.0287(5) Uani 1 1 d .
C52 C -0.10342(13) 0.5780(2) 0.61190(10) 0.0513(7) Uani 1 1 d .
H52 H -0.1046 0.6480 0.6200 0.062 Uiso 1 1 calc R
C53 C -0.16145(14) 0.5216(3) 0.61174(10) 0.0576(8) Uani 1 1 d .
H53 H -0.2005 0.5534 0.6201 0.069 Uiso 1 1 calc R
C54 C -0.16146(15) 0.4200(3) 0.59939(11) 0.0590(9) Uani 1 1 d .
H54 H -0.2001 0.3809 0.5996 0.071 Uiso 1 1 calc R
C55 C -0.10317(19) 0.3760(3) 0.5865(2) 0.1048(18) Uani 1 1 d .
H55 H -0.1028 0.3069 0.5770 0.126 Uiso 1 1 calc R
C56 C -0.04444(15) 0.4326(2) 0.58728(16) 0.0773(12) Uani 1 1 d .
H56 H -0.0054 0.4009 0.5787 0.093 Uiso 1 1 calc R
C61 C 0.09367(11) 0.52793(18) 0.58091(7) 0.0291(5) Uani 1 1 d .
C62 C 0.11639(12) 0.44935(19) 0.60840(8) 0.0358(5) Uani 1 1 d .
H62 H 0.0989 0.4431 0.6360 0.043 Uiso 1 1 calc R
C63 C 0.16481(13) 0.3805(2) 0.59491(9) 0.0443(6) Uani 1 1 d .
H63 H 0.1794 0.3278 0.6133 0.053 Uiso 1 1 calc R
C64 C 0.19153(13) 0.3902(2) 0.55409(10) 0.0493(7) Uani 1 1 d .
H64 H 0.2244 0.3446 0.5452 0.059 Uiso 1 1 calc R
C65 C 0.16953(13) 0.4670(2) 0.52691(9) 0.0460(6) Uani 1 1 d .
H65 H 0.1872 0.4728 0.4994 0.055 Uiso 1 1 calc R
C66 C 0.12112(12) 0.5360(2) 0.54007(8) 0.0355(5) Uani 1 1 d .
H66 H 0.1068 0.5882 0.5214 0.043 Uiso 1 1 calc R
N1 N 0.12893(9) 0.70182(14) 0.72430(5) 0.0260(4) Uani 1 1 d .
P1 P 0.01516(3) 0.80398(4) 0.686982(16) 0.02165(12) Uani 1 1 d .
P2 P 0.03024(3) 0.61673(4) 0.601337(16) 0.02308(12) Uani 1 1 d .
Cl1 Cl 0.16020(3) 0.77236(5) 0.633006(17) 0.03375(13) Uani 1 1 d .
Cl2 Cl 0.01933(3) 0.53272(4) 0.702369(16) 0.02911(12) Uani 1 1 d .
Ru1 Ru 0.075244(8) 0.670465(12) 0.665983(5) 0.02047(6) Uani 1 1 d .

loop_
_atom_site_aniso_label
_atom_site_aniso_U_11
_atom_site_aniso_U_22
_atom_site_aniso_U_33
_atom_site_aniso_U_23
_atom_site_aniso_U_13
_atom_site_aniso_U_12
C1 0.0384(14) 0.0405(14) 0.0519(15) 0.0000(12) -0.0132(12) 0.0110(11)
C2 0.0340(12) 0.0261(11) 0.0228(10) -0.0020(8) -0.0008(9) -0.0043(9)
C12 0.0260(11) 0.0318(11) 0.0231(10) -0.0005(9) -0.0018(8) -0.0065(9)
C13 0.0384(13) 0.0458(14) 0.0272(12) -0.0063(10) -0.0054(10) -0.0068(11)
C14 0.0399(14) 0.0660(18) 0.0251(12) 0.0013(12) -0.0101(11) -0.0112(13)
C15 0.0329(13) 0.0544(16) 0.0333(13) 0.0111(12) -0.0094(10) -0.0011(11)
C16 0.0274(11) 0.0374(12) 0.0307(12) 0.0051(10) -0.0046(9) -0.0009(10)
C21 0.0297(11) 0.0241(10) 0.0280(11) 0.0028(9) 0.0039(9) 0.0049(9)
C22 0.0379(13) 0.0320(12) 0.0247(11) 0.0036(9) 0.0062(10) 0.0034(10)
C23 0.0536(16) 0.0439(15) 0.0385(14) 0.0112(12) 0.0214(12) 0.0125(12)
C24 0.0395(15) 0.0572(18) 0.071(2) 0.0250(15) 0.0216(14) 0.0071(13)
C25 0.0288(13) 0.0514(16) 0.074(2) 0.0191(15) 0.0059(13) 0.0000(12)
C26 0.0300(12) 0.0344(12) 0.0434(14) 0.0070(11) -0.0030(10) 0.0000(10)
C31 0.0401(12) 0.0223(10) 0.0214(10) 0.0030(8) 0.0013(9) 0.0034(9)
C32 0.0700(18) 0.0239(11) 0.0270(12) 0.0017(9) -0.0030(12) 0.0049(12)
C33 0.086(2) 0.0237(12) 0.0402(14) 0.0027(11) -0.0045(14) 0.0101(13)
C34 0.082(2) 0.0349(14) 0.0402(15) 0.0101(11) -0.0034(14) 0.0224(14)
C35 0.0572(17) 0.0425(14) 0.0298(12) 0.0075(11) -0.0100(12) 0.0116(12)
C36 0.0439(13) 0.0295(12) 0.0292(11) 0.0025(9) -0.0061(10) 0.0083(10)
C41 0.0361(12) 0.0286(11) 0.0184(10) -0.0001(8) -0.0007(9) -0.0001(9)
C42 0.0366(13) 0.0418(13) 0.0248(11) 0.0048(10) -0.0051(10) -0.0077(11)
C43 0.0509(15) 0.0416(14) 0.0309(13) 0.0093(11) -0.0007(11) -0.0083(12)
C44 0.0557(17) 0.0557(17) 0.0287(13) 0.0165(12) -0.0071(12) -0.0038(13)
C45 0.074(2) 0.071(2) 0.0388(15) 0.0208(14) -0.0317(15) -0.0269(17)
C46 0.0652(19) 0.0496(16) 0.0366(14) 0.0120(12) -0.0210(13) -0.0233(14)
C51 0.0327(12) 0.0307(11) 0.0226(10) 0.0025(9) -0.0040(9) -0.0034(9)
C52 0.0359(14) 0.0555(17) 0.0625(18) -0.0278(14) 0.0005(13) -0.0063(12)
C53 0.0320(14) 0.088(2) 0.0529(17) -0.0186(17) 0.0000(12) -0.0073(15)
C54 0.0411(16) 0.064(2) 0.072(2) 0.0274(16) -0.0156(15) -0.0230(14)
C55 0.059(2) 0.0298(16) 0.225(6) 0.002(2) -0.026(3) -0.0157(16)
C56 0.0401(16) 0.0293(15) 0.163(4) -0.0085(19) -0.009(2) -0.0012(12)
C61 0.0281(11) 0.0312(11) 0.0280(11) -0.0066(9) -0.0016(9) -0.0025(9)
C62 0.0387(13) 0.0385(13) 0.0301(12) -0.0026(10) -0.0005(10) 0.0035(10)
C63 0.0406(14) 0.0428(15) 0.0496(15) -0.0061(12) -0.0040(12) 0.0100(12)
C64 0.0332(13) 0.0548(17) 0.0600(18) -0.0161(14) 0.0068(13) 0.0086(12)
C65 0.0365(14) 0.0586(17) 0.0431(15) -0.0110(13) 0.0141(12) -0.0024(12)
C66 0.0335(12) 0.0426(13) 0.0303(12) -0.0051(10) 0.0038(10) -0.0018(10)
N1 0.0262(9) 0.0307(9) 0.0211(9) 0.0032(7) -0.0005(7) -0.0026(8)
P1 0.0264(3) 0.0207(3) 0.0178(2) 0.00036(19) -0.0013(2) 0.0005(2)
P2 0.0277(3) 0.0235(3) 0.0180(2) -0.0011(2) -0.0005(2) -0.0014(2)
Cl1 0.0280(3) 0.0457(3) 0.0276(3) 0.0067(2) -0.0024(2) -0.0086(2)
Cl2 0.0375(3) 0.0239(3) 0.0259(3) 0.0040(2) 0.0033(2) -0.0008(2)
Ru1 0.02335(10) 0.02114(9) 0.01689(9) 0.00024(6) -0.00152(6) 0.00065(6)

loop_
_geom_angle_atom_site_label_1
_geom_angle_atom_site_label_2
_geom_angle_atom_site_label_3
_geom_angle
C16 C1 H1A 109.5
C16 C1 H1B 109.5
H1A C1 H1B 109.5
C16 C1 H1C 109.5
H1A C1 H1C 109.5
H1B C1 H1C 109.5
C12 C2 P1 110.95(15)
C12 C2 H2A 109.4
P1 C2 H2A 109.4
C12 C2 H2B 109.4
P1 C2 H2B 109.4
H2A C2 H2B 108.0
N1 C12 C13 121.5(2)
N1 C12 C2 116.23(18)
C13 C12 C2 122.3(2)
C14 C13 C12 119.3(2)
C14 C13 H13 120.4
C12 C13 H13 120.4
C15 C14 C13 119.2(2)
C15 C14 H14 120.4
C13 C14 H14 120.4
C14 C15 C16 120.2(2)
C14 C15 H15 119.9
C16 C15 H15 119.9
N1 C16 C15 120.5(2)
N1 C16 C1 117.20(19)
C15 C16 C1 122.3(2)
C26 C21 C22 110.04(19)
C26 C21 P1 113.81(16)
C22 C21 P1 112.49(15)
C26 C21 H21 106.7
C22 C21 H21 106.7
P1 C21 H21 106.7
C23 C22 C21 111.0(2)
C23 C22 H22A 109.4
C21 C22 H22A 109.4
C23 C22 H22B 109.4
C21 C22 H22B 109.4
H22A C22 H22B 108.0
C24 C23 C22 112.5(2)
C24 C23 H23A 109.1
C22 C23 H23A 109.1
C24 C23 H23B 109.1
C22 C23 H23B 109.1
H23A C23 H23B 107.8
C23 C24 C25 110.6(2)
C23 C24 H24A 109.5
C25 C24 H24A 109.5
C23 C24 H24B 109.5
C25 C24 H24B 109.5
H24A C24 H24B 108.1
C24 C25 C26 110.6(2)
C24 C25 H25A 109.5
C26 C25 H25A 109.5
C24 C25 H25B 109.5
C26 C25 H25B 109.5
H25A C25 H25B 108.1
C21 C26 C25 111.4(2)
C21 C26 H26A 109.3
C25 C26 H26A 109.3
C21 C26 H26B 109.3
C25 C26 H26B 109.3
H26A C26 H26B 108.0
C36 C31 C32 109.58(19)
C36 C31 P1 113.78(15)
C32 C31 P1 113.15(14)
C36 C31 H31 106.6
C32 C31 H31 106.6
P1 C31 H31 106.6
C33 C32 C31 111.18(19)
C33 C32 H32A 109.4
C31 C32 H32A 109.4
C33 C32 H32B 109.4
C31 C32 H32B 109.4
H32A C32 H32B 108.0
C34 C33 C32 112.1(2)
C34 C33 H33A 109.2
C32 C33 H33A 109.2
C34 C33 H33B 109.2
C32 C33 H33B 109.2
H33A C33 H33B 107.9
C35 C34 C33 110.9(2)
C35 C34 H34A 109.5
C33 C34 H34A 109.5
C35 C34 H34B 109.5
C33 C34 H34B 109.5
H34A C34 H34B 108.0
C34 C35 C36 110.3(2)
C34 C35 H35A 109.6
C36 C35 H35A 109.6
C34 C35 H35B 109.6
C36 C35 H35B 109.6
H35A C35 H35B 108.1
C35 C36 C31 111.3(2)
C35 C36 H36A 109.4
C31 C36 H36A 109.4
C35 C36 H36B 109.4
C31 C36 H36B 109.4
H36A C36 H36B 108.0
C42 C41 C46 118.2(2)
C42 C41 P2 120.10(16)
C46 C41 P2 121.67(18)
C41 C42 C43 120.7(2)
C41 C42 H42 119.7
C43 C42 H42 119.7
C44 C43 C42 120.1(2)
C44 C43 H43 119.9
C42 C43 H43 119.9
C45 C44 C43 119.8(2)
C45 C44 H44 120.1
C43 C44 H44 120.1
C44 C45 C46 120.6(2)
C44 C45 H45 119.7
C46 C45 H45 119.7
C41 C46 C45 120.5(2)
C41 C46 H46 119.8
C45 C46 H46 119.8
C56 C51 C52 117.3(2)
C56 C51 P2 123.5(2)
C52 C51 P2 119.13(19)
C51 C52 C53 122.5(3)
C51 C52 H52 118.8
C53 C52 H52 118.8
C54 C53 C52 120.1(3)
C54 C53 H53 120.0
C52 C53 H53 120.0
C53 C54 C55 118.5(3)
C53 C54 H54 120.8
C55 C54 H54 120.8
C54 C55 C56 121.4(3)
C54 C55 H55 119.3
C56 C55 H55 119.3
C51 C56 C55 120.2(3)
C51 C56 H56 119.9
C55 C56 H56 119.9
C66 C61 C62 118.5(2)
C66 C61 P2 123.67(18)
C62 C61 P2 117.84(17)
C63 C62 C61 120.5(2)
C63 C62 H62 119.8
C61 C62 H62 119.8
C64 C63 C62 120.0(3)
C64 C63 H63 120.0
C62 C63 H63 120.0
C65 C64 C63 119.9(2)
C65 C64 H64 120.0
C63 C64 H64 120.0
C64 C65 C66 120.5(3)
C64 C65 H65 119.8
C66 C65 H65 119.8
C65 C66 C61 120.6(2)
C65 C66 H66 119.7
C61 C66 H66 119.7
C12 N1 C16 119.18(18)
C12 N1 Ru1 118.40(14)
C16 N1 Ru1 122.40(15)
C2 P1 C21 103.02(10)
C2 P1 C31 102.15(10)
C21 P1 C31 105.05(10)
C2 P1 Ru1 99.25(8)
C21 P1 Ru1 122.28(7)
C31 P1 Ru1 121.13(7)
C61 P2 C41 102.51(10)
C61 P2 C51 102.69(10)
C41 P2 C51 101.17(10)
C61 P2 Ru1 102.03(7)
C41 P2 Ru1 124.76(7)
C51 P2 Ru1 120.28(7)
N1 Ru1 P1 83.47(5)
N1 Ru1 P2 170.82(5)
P1 Ru1 P2 105.69(2)
N1 Ru1 Cl2 88.92(5)
P1 Ru1 Cl2 99.69(2)
P2 Ru1 Cl2 90.15(2)
N1 Ru1 Cl1 83.87(5)
P1 Ru1 Cl1 96.04(3)
P2 Ru1 Cl1 94.32(2)
Cl2 Ru1 Cl1 161.84(2)

loop_
_geom_bond_atom_site_label_1
_geom_bond_atom_site_label_2
_geom_bond_distance
C1 C16 1.484(4)
C1 H1A 0.9600
C1 H1B 0.9600
C1 H1C 0.9600
C2 C12 1.490(3)
C2 P1 1.836(2)
C2 H2A 0.9700
C2 H2B 0.9700
C12 N1 1.345(3)
C12 C13 1.395(3)
C13 C14 1.372(4)
C13 H13 0.9300
C14 C15 1.370(4)
C14 H14 0.9300
C15 C16 1.389(3)
C15 H15 0.9300
C16 N1 1.358(3)
C21 C26 1.530(3)
C21 C22 1.537(3)
C21 P1 1.852(2)
C21 H21 0.9800
C22 C23 1.531(3)
C22 H22A 0.9700
C22 H22B 0.9700
C23 C24 1.512(4)
C23 H23A 0.9700
C23 H23B 0.9700
C24 C25 1.513(4)
C24 H24A 0.9700
C24 H24B 0.9700
C25 C26 1.534(4)
C25 H25A 0.9700
C25 H25B 0.9700
C26 H26A 0.9700
C26 H26B 0.9700
C31 C36 1.530(3)
C31 C32 1.535(3)
C31 P1 1.856(2)
C31 H31 0.9800
C32 C33 1.534(3)
C32 H32A 0.9700
C32 H32B 0.9700
C33 C34 1.518(4)
C33 H33A 0.9700
C33 H33B 0.9700
C34 C35 1.515(4)
C34 H34A 0.9700
C34 H34B 0.9700
C35 C36 1.528(3)
C35 H35A 0.9700
C35 H35B 0.9700
C36 H36A 0.9700
C36 H36B 0.9700
C41 C42 1.383(3)
C41 C46 1.389(3)
C41 P2 1.837(2)
C42 C43 1.391(3)
C42 H42 0.9300
C43 C44 1.374(4)
C43 H43 0.9300
C44 C45 1.358(4)
C44 H44 0.9300
C45 C46 1.389(4)
C45 H45 0.9300
C46 H46 0.9300
C51 C56 1.369(4)
C51 C52 1.374(4)
C51 P2 1.838(2)
C52 C53 1.382(4)
C52 H52 0.9300
C53 C54 1.355(5)
C53 H53 0.9300
C54 C55 1.372(6)
C54 H54 0.9300
C55 C56 1.395(5)
C55 H55 0.9300
C56 H56 0.9300
C61 C66 1.388(3)
C61 C62 1.395(3)
C61 P2 1.832(2)
C62 C63 1.385(4)
C62 H62 0.9300
C63 C64 1.384(4)
C63 H63 0.9300
C64 C65 1.367(4)
C64 H64 0.9300
C65 C66 1.384(4)
C65 H65 0.9300
C66 H66 0.9300
N1 Ru1 2.1443(17)
P1 Ru1 2.1989(6)
P2 Ru1 2.3031(6)
Cl1 Ru1 2.3944(7)
Cl2 Ru1 2.3822(6)
